data_4507183
loop_
_publ_author_name
'Bia\/lo\'nska, Agata'
'Ciunik, Zbigniew'

_publ_section_title
;
 Why Is the Resolution of Certain Racemic Modifications Inefficient?
 Formation of Diastereomeric Double Salts of Brucinium
;
_journal_issue 1
_journal_name_full 'Crystal Growth &amp; Design'
_journal_page_first 111
_journal_paper_doi 10.1021/cg3012469
_journal_volume 13
_journal_year 2013
_chemical_absolute_configuration rm
_chemical_formula_moiety
;
C23 H27 N2 O4, C10 H8 N3 O7, 3.59(H2 O)
;
_chemical_formula_sum 'C33 H42.16 N5 O14.58'
_chemical_formula_weight 742.16
_chemical_melting_point 410
_chemical_name_common
; 
brucinium N-(3,5-dinitrobenzoyl)-L-alaninate 3.58-hydrate
;
_chemical_name_systematic
; 
 ? 
;
_space_group_IT_number 19
_symmetry_cell_setting orthorhombic
_symmetry_space_group_name_Hall 'P 2ac 2ab'
_symmetry_space_group_name_H-M 'P 21 21 21'
_atom_sites_solution_hydrogens geom
_atom_sites_solution_primary direct
_atom_sites_solution_secondary difmap
_audit_creation_method SHELXL-97
_cell_angle_alpha 90.00
_cell_angle_beta 90.00
_cell_angle_gamma 90.00
_cell_formula_units_Z 8
_cell_length_a 12.140(3)
_cell_length_b 14.708(3)
_cell_length_c 38.520(4)
_cell_measurement_reflns_used 13851
_cell_measurement_temperature 100(2)
_cell_measurement_theta_max 28.7442
_cell_measurement_theta_min 2.9590
_cell_volume 6878(2)
_computing_cell_refinement
;
CrysAlis RED, Oxford Diffraction Ltd.,
Version 1.171.31.8 (release 12-01-2007 CrysAlis171 .NET)
(compiled Jan 12 2007,17:49:11)
;
_computing_data_collection
;
CrysAlis CCD, Oxford Diffraction Ltd.,
Version 1.171.31.8 (release 12-01-2007 CrysAlis171 .NET)
(compiled Jan 12 2007,17:49:11)
;
_computing_data_reduction
;
CrysAlis RED, Oxford Diffraction Ltd.,
Version 1.171.31.8 (release 12-01-2007 CrysAlis171 .NET)
(compiled Jan 12 2007,17:49:11)
;
_computing_structure_refinement
;
SHELXL-97 (Sheldrick, G. M. (2008). <i>Acta Cryst.</i> <b>A64</b>, 112-122.)
;
_computing_structure_solution
;
SIR2004. (Burla, M. C., Caliandro, R., Camalli, M., Carrozzini, B.,
Cascarano, G. L., De Caro, L., Giacovazzo, C., Polidori G., 
Spagna, R. (2005). <I>J. Appl. Cryst.</i> <B>38</B>, 381&#x0096;388.)
;
_diffrn_ambient_temperature 100(2)
_diffrn_measured_fraction_theta_full 0.998
_diffrn_measured_fraction_theta_max 0.998
_diffrn_measurement_device_type 'Kuma KM4CCD'
_diffrn_measurement_method '\w scan'
_diffrn_radiation_monochromator graphite
_diffrn_radiation_source 'fine-focus sealed tube'
_diffrn_radiation_type MoK\a
_diffrn_radiation_wavelength 0.71073
_diffrn_reflns_av_R_equivalents 0.0657
_diffrn_reflns_av_sigmaI/netI 0.0591
_diffrn_reflns_limit_h_max 10
_diffrn_reflns_limit_h_min -15
_diffrn_reflns_limit_k_max 18
_diffrn_reflns_limit_k_min -18
_diffrn_reflns_limit_l_max 49
_diffrn_reflns_limit_l_min -49
_diffrn_reflns_number 47544
_diffrn_reflns_theta_full 27.00
_diffrn_reflns_theta_max 27.00
_diffrn_reflns_theta_min 2.96
_diffrn_standards_number 0
_exptl_absorpt_coefficient_mu 0.114
_exptl_absorpt_correction_type none
_exptl_crystal_colour yellow
_exptl_crystal_density_diffrn 1.433
_exptl_crystal_density_method 'not measured'
_exptl_crystal_description block
_exptl_crystal_F_000 3134
_exptl_crystal_size_max 0.43
_exptl_crystal_size_mid 0.40
_exptl_crystal_size_min 0.21
_refine_diff_density_max 0.203
_refine_diff_density_min -0.214
_refine_diff_density_rms 0.042
_refine_ls_extinction_method none
_refine_ls_goodness_of_fit_ref 0.886
_refine_ls_hydrogen_treatment constr
_refine_ls_matrix_type full
_refine_ls_number_parameters 974
_refine_ls_number_reflns 8253
_refine_ls_number_restraints 24
_refine_ls_restrained_S_all 0.887
_refine_ls_R_factor_all 0.0629
_refine_ls_R_factor_gt 0.0372
_refine_ls_shift/su_max 0.002
_refine_ls_shift/su_mean 0.000
_refine_ls_structure_factor_coef Fsqd
_refine_ls_weighting_details 'calc w=1/[\s^2^(Fo^2^)+(0.0412P)^2^+0.0000P] where P=(Fo^2^+2Fc^2^)/3'
_refine_ls_weighting_scheme calc
_refine_ls_wR_factor_gt 0.0699
_refine_ls_wR_factor_ref 0.0752
_reflns_number_gt 5787
_reflns_number_total 8253
_reflns_threshold_expression >2sigma(I)
_cod_data_source_file cg3012469_si_002.cif
_cod_data_source_block bdnbla
_cod_depositor_comments
;
The following automatic conversions were performed:

'_chemical_melting_point' value '410 K' was changed to '410' - the
value should be numeric and without a unit designator.

Automatic conversion script
Id: cif_fix_values 1891 2012-01-12 08:04:46Z andrius 
;
_cod_database_code 4507183

loop_
_symmetry_equiv_pos_as_xyz
'x, y, z'
'-x+1/2, -y, z+1/2'
'x+1/2, -y+1/2, -z'
'-x, y+1/2, -z+1/2'

loop_
_atom_site_label
_atom_site_type_symbol
_atom_site_fract_x
_atom_site_fract_y
_atom_site_fract_z
_atom_site_U_iso_or_equiv
_atom_site_adp_type
_atom_site_occupancy
_atom_site_symmetry_multiplicity
_atom_site_calc_flag
_atom_site_refinement_flags
_atom_site_disorder_assembly
_atom_site_disorder_group
O1A O 0.03992(18) 0.12924(15) 1.09993(6) 0.0413(6) Uani 1 1 d . . .
O2A O -0.45787(16) 0.10394(13) 0.93917(5) 0.0273(5) Uani 1 1 d . . .
O3A O -0.60484(15) 0.13849(13) 0.98616(5) 0.0256(4) Uani 1 1 d . . .
O4A O -0.07022(17) 0.13390(14) 0.98441(5) 0.0366(5) Uani 1 1 d . . .
N1A N -0.17568(19) 0.10085(15) 1.03149(6) 0.0230(5) Uani 1 1 d . . .
N2A N -0.3383(2) 0.08001(16) 1.13897(6) 0.0309(6) Uani 1 1 d . . .
H2A H -0.4040 0.0738 1.1501 0.037 Uiso 1 1 calc R . .
C1A C -0.3091(2) 0.10291(17) 0.98113(7) 0.0234(6) Uani 1 1 d . . .
H1A H -0.2551 0.0976 0.9641 0.028 Uiso 1 1 calc R . .
C2A C -0.4189(2) 0.11015(17) 0.97238(7) 0.0235(6) Uani 1 1 d . . .
C3A C -0.5000(2) 0.12339(18) 0.99820(7) 0.0224(6) Uani 1 1 d . . .
C4A C -0.4710(2) 0.11946(19) 1.03283(7) 0.0236(7) Uani 1 1 d . . .
H4A H -0.5243 0.1247 1.0500 0.028 Uiso 1 1 calc R . .
C5A C -0.3608(2) 0.10749(18) 1.04157(7) 0.0224(6) Uani 1 1 d . . .
C6A C -0.2817(2) 0.10378(18) 1.01612(7) 0.0228(6) Uani 1 1 d . . .
C7A C -0.3105(2) 0.08762(18) 1.07653(7) 0.0224(6) Uani 1 1 d . . .
C8A C -0.1866(2) 0.10330(19) 1.06985(7) 0.0248(7) Uani 1 1 d . . .
H8A H -0.1440 0.0535 1.0801 0.030 Uiso 1 1 calc R . .
C9A C -0.0800(2) 0.12873(19) 1.01624(8) 0.0297(7) Uani 1 1 d . . .
C10A C 0.0133(2) 0.1533(2) 1.04011(8) 0.0350(8) Uani 1 1 d . . .
H10A H 0.0578 0.1990 1.0285 0.042 Uiso 1 1 calc R . .
H10B H 0.0591 0.0998 1.0429 0.042 Uiso 1 1 calc R . .
C11A C -0.0150(3) 0.1894(2) 1.07654(8) 0.0339(8) Uani 1 1 d . . .
H11A H 0.0161 0.2505 1.0791 0.041 Uiso 1 1 calc R . .
C12A C 0.0426(3) 0.1601(2) 1.13524(9) 0.0489(10) Uani 1 1 d . . .
H12A H 0.0464 0.2259 1.1357 0.059 Uiso 1 1 calc R . .
H12B H 0.1080 0.1365 1.1466 0.059 Uiso 1 1 calc R . .
C13A C -0.0582(3) 0.1289(2) 1.15464(8) 0.0414(9) Uani 1 1 d . . .
H13A H -0.0490 0.0897 1.1734 0.050 Uiso 1 1 calc R . .
C14A C -0.1592(3) 0.1547(2) 1.14636(8) 0.0351(8) Uani 1 1 d . . .
C15A C -0.2578(3) 0.1186(2) 1.16462(7) 0.0371(8) Uani 1 1 d . . .
H15A H -0.2927 0.1671 1.1777 0.045 Uiso 1 1 calc R . .
H15B H -0.2356 0.0716 1.1808 0.045 Uiso 1 1 calc R . .
C16A C -0.3051(3) -0.01290(19) 1.12596(7) 0.0327(8) Uani 1 1 d . . .
H16A H -0.3459 -0.0602 1.1379 0.039 Uiso 1 1 calc R . .
H16B H -0.2269 -0.0231 1.1294 0.039 Uiso 1 1 calc R . .
C17A C -0.3334(3) -0.01129(18) 1.08752(7) 0.0245(7) Uani 1 1 d . . .
H17A H -0.4101 -0.0270 1.0838 0.029 Uiso 1 1 calc R . .
H17B H -0.2874 -0.0534 1.0746 0.029 Uiso 1 1 calc R . .
C18A C -0.1386(2) 0.19446(19) 1.08153(7) 0.0274(7) Uani 1 1 d . . .
H18A H -0.1654 0.2400 1.0650 0.033 Uiso 1 1 calc R . .
C19A C -0.1823(3) 0.22276(19) 1.11721(8) 0.0319(8) Uani 1 1 d . . .
H19A H -0.1500 0.2815 1.1235 0.038 Uiso 1 1 calc R . .
C20A C -0.3069(3) 0.23429(19) 1.11339(8) 0.0314(8) Uani 1 1 d . . .
H20A H -0.3373 0.2614 1.1343 0.038 Uiso 1 1 calc R . .
H20B H -0.3232 0.2740 1.0939 0.038 Uiso 1 1 calc R . .
C21A C -0.3575(3) 0.14141(19) 1.10740(7) 0.0270(7) Uani 1 1 d . . .
H21A H -0.4370 0.1488 1.1040 0.032 Uiso 1 1 calc R . .
C22A C -0.3770(3) 0.0928(2) 0.91225(7) 0.0328(8) Uani 1 1 d . . .
H22A H -0.4132 0.0896 0.8901 0.049 Uiso 1 1 calc R . .
H22B H -0.3365 0.0376 0.9162 0.049 Uiso 1 1 calc R . .
H22C H -0.3273 0.1435 0.9125 0.049 Uiso 1 1 calc R . .
C23A C -0.6866(2) 0.1572(2) 1.01188(7) 0.0294(7) Uani 1 1 d . . .
H23A H -0.7566 0.1662 1.0008 0.044 Uiso 1 1 calc R . .
H23B H -0.6666 0.2110 1.0245 0.044 Uiso 1 1 calc R . .
H23C H -0.6915 0.1068 1.0276 0.044 Uiso 1 1 calc R . .
O1 O 0.59999(14) -0.11396(12) 0.95090(4) 0.0209(4) Uani 1 1 d . . .
O2 O 0.00100(14) -0.07836(13) 1.07265(4) 0.0210(4) Uani 1 1 d . . .
O3 O -0.10964(14) -0.10445(12) 1.01661(4) 0.0221(4) Uani 1 1 d . . .
O4 O 0.40918(15) -0.09658(13) 1.05628(4) 0.0248(4) Uani 1 1 d . . .
N1 N 0.34112(17) -0.07243(15) 1.00225(5) 0.0170(5) Uani 1 1 d . . .
N2 N 0.25774(18) -0.08276(15) 0.88527(5) 0.0188(5) Uani 1 1 d . . .
H2 H 0.2009 -0.0798 0.8699 0.023 Uiso 1 1 calc R . .
C1 C 0.1758(2) -0.07577(18) 1.04216(6) 0.0182(6) Uani 1 1 d . . .
H1 H 0.2166 -0.0711 1.0625 0.022 Uiso 1 1 calc R . .
C2 C 0.0625(2) -0.08210(18) 1.04293(6) 0.0184(6) Uani 1 1 d . . .
C3 C 0.0016(2) -0.09241(18) 1.01215(7) 0.0182(6) Uani 1 1 d . . .
C4 C 0.0537(2) -0.09074(17) 0.98033(7) 0.0198(6) Uani 1 1 d . . .
H4 H 0.0132 -0.0954 0.9599 0.024 Uiso 1 1 calc R . .
C5 C 0.1675(2) -0.08190(17) 0.97932(6) 0.0187(6) Uani 1 1 d . . .
C6 C 0.2269(2) -0.07661(17) 1.00967(6) 0.0180(6) Uani 1 1 d . . .
C7 C 0.2412(2) -0.07006(18) 0.94819(6) 0.0176(6) Uani 1 1 d . . .
C8 C 0.3581(2) -0.08258(18) 0.96417(6) 0.0172(6) Uani 1 1 d . . .
H8 H 0.4075 -0.0348 0.9557 0.021 Uiso 1 1 calc R . .
C9 C 0.4224(2) -0.09549(18) 1.02446(7) 0.0207(6) Uani 1 1 d . . .
C10 C 0.5319(2) -0.12052(19) 1.00845(6) 0.0201(6) Uani 1 1 d . . .
H10C H 0.5702 -0.1603 1.0245 0.024 Uiso 1 1 calc R . .
H10D H 0.5753 -0.0654 1.0064 0.024 Uiso 1 1 calc R . .
C11 C 0.5300(2) -0.16762(19) 0.97252(7) 0.0207(6) Uani 1 1 d . . .
H11 H 0.5616 -0.2286 0.9748 0.025 Uiso 1 1 calc R . .
C12 C 0.6255(2) -0.1557(2) 0.91785(7) 0.0243(7) Uani 1 1 d . . .
H12C H 0.6287 -0.2212 0.9207 0.029 Uiso 1 1 calc R . .
H12D H 0.6973 -0.1351 0.9101 0.029 Uiso 1 1 calc R . .
C13 C 0.5412(2) -0.13254(19) 0.89102(7) 0.0228(6) Uani 1 1 d . . .
H13 H 0.5631 -0.0993 0.8717 0.027 Uiso 1 1 calc R . .
C14 C 0.4370(2) -0.15722(18) 0.89359(6) 0.0198(6) Uani 1 1 d . . .
C15 C 0.3523(2) -0.12859(19) 0.86741(6) 0.0222(6) Uani 1 1 d . . .
H15C H 0.3853 -0.0872 0.8508 0.027 Uiso 1 1 calc R . .
H15D H 0.3259 -0.1815 0.8549 0.027 Uiso 1 1 calc R . .
C16 C 0.2844(2) 0.01281(18) 0.89652(7) 0.0214(6) Uani 1 1 d . . .
H16C H 0.2569 0.0566 0.8798 0.026 Uiso 1 1 calc R . .
H16D H 0.3633 0.0209 0.8990 0.026 Uiso 1 1 calc R . .
C17 C 0.2271(2) 0.02378(18) 0.93112(6) 0.0191(6) Uani 1 1 d . . .
H17C H 0.1498 0.0384 0.9280 0.023 Uiso 1 1 calc R . .
H17D H 0.2616 0.0710 0.9449 0.023 Uiso 1 1 calc R . .
C18 C 0.4120(2) -0.17582(17) 0.95934(6) 0.0174(6) Uani 1 1 d . . .
H18 H 0.3743 -0.2170 0.9754 0.021 Uiso 1 1 calc R . .
C19 C 0.3939(2) -0.21535(18) 0.92294(6) 0.0199(6) Uani 1 1 d . . .
H19 H 0.4291 -0.2752 0.9217 0.024 Uiso 1 1 calc R . .
C20 C 0.2692(2) -0.22748(18) 0.91922(7) 0.0202(6) Uani 1 1 d . . .
H20C H 0.2526 -0.2613 0.8982 0.024 Uiso 1 1 calc R . .
H20D H 0.2403 -0.2610 0.9389 0.024 Uiso 1 1 calc R . .
C21 C 0.2170(2) -0.13455(17) 0.91757(6) 0.0172(6) Uani 1 1 d . . .
H21 H 0.1370 -0.1422 0.9157 0.021 Uiso 1 1 calc R . .
C22 C 0.0592(2) -0.0754(2) 1.10501(7) 0.0283(7) Uani 1 1 d . . .
H22D H 0.0074 -0.0732 1.1238 0.043 Uiso 1 1 calc R . .
H22E H 0.1051 -0.0222 1.1057 0.043 Uiso 1 1 calc R . .
H22F H 0.1043 -0.1287 1.1072 0.043 Uiso 1 1 calc R . .
C23 C -0.1724(2) -0.1172(2) 0.98573(7) 0.0317(7) Uani 1 1 d . . .
H23D H -0.2485 -0.1255 0.9916 0.048 Uiso 1 1 calc R . .
H23E H -0.1460 -0.1700 0.9736 0.048 Uiso 1 1 calc R . .
H23F H -0.1648 -0.0647 0.9711 0.048 Uiso 1 1 calc R . .
O5A O 0.02630(18) -0.12014(15) 0.66841(5) 0.0415(6) Uani 1 1 d . . .
O6A O 0.01345(16) -0.02211(14) 0.71244(5) 0.0282(5) Uani 1 1 d . . .
O7A O 0.28725(16) -0.01757(13) 0.67876(5) 0.0293(5) Uani 1 1 d . . .
O8A O 0.60677(18) 0.16639(15) 0.66527(5) 0.0367(5) Uani 1 1 d . . .
O9A O 0.65547(18) 0.25550(15) 0.70731(5) 0.0378(5) Uani 1 1 d . . .
O10A O 0.5854(2) 0.14117(17) 0.82356(5) 0.0480(6) Uani 1 1 d . . .
O11A O 0.42910(18) 0.07622(14) 0.83317(5) 0.0351(5) Uani 1 1 d . . .
N3A N 0.23149(18) -0.07202(16) 0.73055(6) 0.0252(6) Uani 1 1 d . . .
H3A H 0.2349 -0.0691 0.7528 0.030 Uiso 1 1 calc R . .
N4A N 0.6044(2) 0.19076(17) 0.69572(6) 0.0287(6) Uani 1 1 d . . .
N5A N 0.4993(2) 0.10676(16) 0.81351(6) 0.0292(6) Uani 1 1 d . . .
C24A C 0.0584(2) -0.0870(2) 0.69678(7) 0.0266(7) Uani 1 1 d . . .
C25A C 0.1563(2) -0.13525(19) 0.71349(7) 0.0264(7) Uani 1 1 d . . .
H25A H 0.1970 -0.1673 0.6952 0.032 Uiso 1 1 calc R . .
C26A C 0.1151(3) -0.2056(2) 0.73978(8) 0.0329(7) Uani 1 1 d . . .
H26A H 0.1769 -0.2359 0.7501 0.049 Uiso 1 1 calc R . .
H26B H 0.0695 -0.2493 0.7282 0.049 Uiso 1 1 calc R . .
H26C H 0.0731 -0.1755 0.7575 0.049 Uiso 1 1 calc R . .
C27A C 0.2947(2) -0.01890(19) 0.71082(8) 0.0244(7) Uani 1 1 d . . .
C28A C 0.3808(2) 0.03942(18) 0.72813(7) 0.0208(6) Uani 1 1 d . . .
C29A C 0.4502(2) 0.08640(18) 0.70609(7) 0.0212(6) Uani 1 1 d . . .
H29A H 0.4409 0.0820 0.6822 0.025 Uiso 1 1 calc R . .
C30A C 0.5326(2) 0.13950(19) 0.71954(7) 0.0231(6) Uani 1 1 d . . .
C31A C 0.5507(2) 0.14824(19) 0.75495(7) 0.0242(6) Uani 1 1 d . . .
H31A H 0.6070 0.1843 0.7638 0.029 Uiso 1 1 calc R . .
C32A C 0.4806(2) 0.10041(19) 0.77599(7) 0.0218(6) Uani 1 1 d . . .
C33A C 0.3950(2) 0.04708(18) 0.76404(7) 0.0226(6) Uani 1 1 d . . .
H33A H 0.3482 0.0172 0.7794 0.027 Uiso 1 1 calc R . .
O5 O 0.07662(16) -0.06956(14) 0.84698(5) 0.0299(5) Uani 1 1 d . . .
O6 O 0.19160(16) -0.04707(14) 0.80331(5) 0.0288(5) Uani 1 1 d . . .
O7 O 0.16112(18) 0.18258(13) 0.80498(5) 0.0321(5) Uani 1 1 d . . .
O8 O 0.3971(2) 0.40244(18) 0.75199(6) 0.0687(9) Uani 1 1 d . . .
O9 O 0.4132(2) 0.41325(18) 0.69657(6) 0.0634(8) Uani 1 1 d . . .
O10 O 0.22237(17) 0.20025(15) 0.62302(5) 0.0330(5) Uani 1 1 d . . .
O11 O 0.10023(17) 0.10926(14) 0.64549(5) 0.0321(5) Uani 1 1 d . . .
N3 N 0.06198(18) 0.08207(15) 0.77338(5) 0.0219(5) Uani 1 1 d . . .
H3 H 0.0418 0.0650 0.7530 0.026 Uiso 1 1 calc R . .
N4 N 0.3750(2) 0.37792(19) 0.72261(7) 0.0469(8) Uani 1 1 d . . .
N5 N 0.1708(2) 0.16881(17) 0.64771(6) 0.0253(6) Uani 1 1 d . . .
C24 C 0.1039(2) -0.03169(18) 0.81858(7) 0.0228(6) Uani 1 1 d . . .
C25 C 0.0191(2) 0.03556(19) 0.80384(7) 0.0239(7) Uani 1 1 d . . .
H25 H 0.0048 0.0816 0.8217 0.029 Uiso 1 1 calc R . .
C26 C -0.0901(2) -0.0108(2) 0.79539(8) 0.0362(8) Uani 1 1 d . . .
H26D H -0.1408 0.0333 0.7863 0.054 Uiso 1 1 calc R . .
H26E H -0.1201 -0.0373 0.8161 0.054 Uiso 1 1 calc R . .
H26F H -0.0781 -0.0575 0.7784 0.054 Uiso 1 1 calc R . .
C27 C 0.1325(2) 0.15109(18) 0.77684(7) 0.0231(6) Uani 1 1 d . . .
C28 C 0.1758(2) 0.19269(18) 0.74389(7) 0.0211(6) Uani 1 1 d . . .
C29 C 0.2528(2) 0.26257(19) 0.74756(7) 0.0261(7) Uani 1 1 d . . .
H29 H 0.2746 0.2820 0.7695 0.031 Uiso 1 1 calc R . .
C30 C 0.2961(3) 0.3023(2) 0.71810(8) 0.0285(7) Uani 1 1 d . . .
C31 C 0.2711(2) 0.27403(19) 0.68498(7) 0.0260(7) Uani 1 1 d . . .
H31 H 0.3031 0.3005 0.6655 0.031 Uiso 1 1 calc R . .
C32 C 0.1966(2) 0.20466(19) 0.68242(7) 0.0224(6) Uani 1 1 d . . .
C33 C 0.1464(2) 0.16402(18) 0.71068(7) 0.0211(6) Uani 1 1 d . . .
H33 H 0.0941 0.1185 0.7076 0.025 Uiso 1 1 calc R . .
O1W O 0.00078(17) -0.25281(14) 0.90695(5) 0.0364(5) Uani 1 1 d . . .
H11W H -0.0366 -0.2985 0.9159 0.055 Uiso 1 1 d R . .
H12W H -0.0455 -0.2068 0.9077 0.055 Uiso 1 1 d R . .
O2W O -0.0728(3) 0.09688(19) 0.91429(6) 0.0793(9) Uani 1 1 d . . .
H21W H -0.0629 0.1034 0.9368 0.119 Uiso 1 1 d R . .
H22W H -0.0912 0.1509 0.9063 0.119 Uiso 1 1 d R . .
O3W O -0.09615(19) -0.08170(17) 0.89298(6) 0.0500(6) Uani 1 1 d . . .
H31W H -0.0960 -0.0250 0.9003 0.075 Uiso 1 1 d R . .
H32W H -0.0478 -0.0768 0.8761 0.075 Uiso 1 1 d R . .
O4W O -0.1309(3) 0.2613(3) 0.87959(10) 0.0685(13) Uani 0.814(7) 1 d P A 1
H41W H -0.1632 0.3073 0.8900 0.103 Uiso 0.814(7) 1 d PR A 1
H42W H -0.0776 0.2828 0.8665 0.103 Uiso 0.814(7) 1 d PR A 1
O5W O -0.1642(4) 0.4467(5) 0.89814(17) 0.0665(17) Uani 0.814(7) 1 d PU A 1
H51W H -0.1301 0.4964 0.9049 0.100 Uiso 1 1 d R A 1
H52W H -0.1169 0.4437 0.8809 0.100 Uiso 1 1 d R A 1
O41W O -0.0989(15) 0.2138(12) 0.8630(4) 0.068(5) Uani 0.186(7) 1 d PU A 2
H43W H -0.0764 0.2644 0.8531 0.103 Uiso 0.186(7) 1 d PR A 2
H44W H -0.1453 0.2426 0.8767 0.103 Uiso 0.186(7) 1 d PR A 2
O42W O -0.2485(12) 0.3108(11) 0.9081(4) 0.076(6) Uani 0.186(7) 1 d PU A 2
H45W H -0.2209 0.3631 0.9012 0.113 Uiso 0.186(7) 1 d PR A 2
H46W H -0.3163 0.3306 0.9054 0.113 Uiso 0.186(7) 1 d PR A 2
O51W O -0.1148(19) 0.447(2) 0.8995(7) 0.053(5) Uani 0.186(7) 1 d PU A 2
O6W O 0.18058(18) -0.40876(15) 0.79260(5) 0.0395(5) Uani 1 1 d . . .
H61W H 0.1182 -0.4391 0.7911 0.059 Uiso 1 1 d R . .
H62W H 0.1518 -0.3657 0.8056 0.059 Uiso 1 1 d R . .
O7W O 0.10384(19) -0.26767(14) 0.84022(6) 0.0456(6) Uani 1 1 d . . .
H71W H 0.1062 -0.2079 0.8395 0.068 Uiso 1 1 d R . .
H72W H 0.0718 -0.2714 0.8607 0.068 Uiso 1 1 d R . .

loop_
_atom_site_aniso_label
_atom_site_aniso_U_11
_atom_site_aniso_U_22
_atom_site_aniso_U_33
_atom_site_aniso_U_23
_atom_site_aniso_U_13
_atom_site_aniso_U_12
O1A 0.0410(13) 0.0306(12) 0.0523(15) 0.0115(11) -0.0179(11) -0.0028(11)
O2A 0.0373(12) 0.0286(11) 0.0160(10) 0.0015(8) -0.0019(9) -0.0005(10)
O3A 0.0260(10) 0.0259(11) 0.0249(11) 0.0013(9) -0.0026(9) 0.0041(9)
O4A 0.0361(12) 0.0392(13) 0.0343(13) 0.0062(10) 0.0077(11) 0.0039(11)
N1A 0.0260(13) 0.0191(13) 0.0238(13) 0.0016(10) -0.0025(11) 0.0006(11)
N2A 0.0460(16) 0.0287(14) 0.0180(12) 0.0027(10) -0.0027(12) 0.0034(13)
C1A 0.0314(16) 0.0181(14) 0.0207(15) 0.0025(12) 0.0062(13) -0.0008(13)
C2A 0.0377(17) 0.0157(14) 0.0171(14) 0.0021(11) -0.0043(13) -0.0007(13)
C3A 0.0255(16) 0.0171(14) 0.0248(15) 0.0007(12) -0.0040(13) -0.0017(13)
C4A 0.0313(16) 0.0203(15) 0.0192(15) -0.0012(12) 0.0018(13) 0.0018(13)
C5A 0.0316(16) 0.0170(14) 0.0186(14) 0.0000(11) -0.0027(13) -0.0020(13)
C6A 0.0278(15) 0.0175(14) 0.0231(15) -0.0003(12) 0.0022(13) -0.0001(13)
C7A 0.0303(16) 0.0189(14) 0.0181(14) -0.0005(12) -0.0025(12) -0.0022(13)
C8A 0.0312(16) 0.0191(15) 0.0242(15) -0.0014(12) -0.0054(13) 0.0002(13)
C9A 0.0279(17) 0.0198(15) 0.0415(19) 0.0032(14) 0.0005(15) 0.0057(14)
C10A 0.0271(17) 0.0202(16) 0.058(2) 0.0066(15) -0.0054(16) -0.0008(14)
C11A 0.0385(19) 0.0202(16) 0.043(2) 0.0076(14) -0.0118(16) -0.0046(15)
C12A 0.055(2) 0.036(2) 0.056(2) 0.0047(17) -0.036(2) -0.0077(18)
C13A 0.060(2) 0.0249(17) 0.0391(19) -0.0012(15) -0.0234(19) -0.0027(17)
C14A 0.056(2) 0.0209(16) 0.0284(17) -0.0046(13) -0.0168(17) 0.0019(16)
C15A 0.064(2) 0.0288(17) 0.0185(15) -0.0026(13) -0.0144(16) 0.0047(17)
C16A 0.052(2) 0.0215(15) 0.0246(16) 0.0010(13) -0.0012(15) 0.0014(15)
C17A 0.0334(17) 0.0207(15) 0.0195(15) -0.0014(12) -0.0030(14) -0.0063(14)
C18A 0.0375(18) 0.0173(15) 0.0275(16) 0.0029(12) -0.0099(14) 0.0000(14)
C19A 0.048(2) 0.0176(15) 0.0300(18) -0.0009(13) -0.0128(16) 0.0007(15)
C20A 0.053(2) 0.0196(15) 0.0216(16) -0.0025(12) -0.0080(15) 0.0052(15)
C21A 0.0399(18) 0.0237(16) 0.0173(14) 0.0022(12) -0.0040(14) 0.0063(14)
C22A 0.048(2) 0.0317(17) 0.0189(15) -0.0010(13) 0.0013(15) 0.0051(16)
C23A 0.0275(17) 0.0284(16) 0.0321(18) -0.0006(13) 0.0002(14) -0.0003(14)
O1 0.0221(9) 0.0237(10) 0.0170(9) -0.0009(8) 0.0048(8) -0.0012(9)
O2 0.0203(10) 0.0261(11) 0.0166(10) -0.0012(8) 0.0037(8) -0.0021(9)
O3 0.0168(9) 0.0274(11) 0.0220(10) -0.0001(8) 0.0017(9) 0.0003(9)
O4 0.0235(10) 0.0388(12) 0.0122(10) 0.0033(8) -0.0008(8) -0.0025(10)
N1 0.0164(12) 0.0206(12) 0.0141(11) -0.0013(9) 0.0026(10) -0.0008(10)
N2 0.0224(13) 0.0198(12) 0.0140(11) -0.0007(9) -0.0023(10) -0.0001(10)
C1 0.0231(15) 0.0165(14) 0.0150(13) 0.0001(11) -0.0029(12) -0.0021(12)
C2 0.0219(14) 0.0154(13) 0.0180(14) -0.0011(11) 0.0050(12) 0.0020(12)
C3 0.0148(13) 0.0173(14) 0.0225(14) 0.0029(12) 0.0005(12) 0.0006(12)
C4 0.0224(14) 0.0191(14) 0.0180(14) 0.0002(12) -0.0044(12) 0.0020(12)
C5 0.0225(14) 0.0168(14) 0.0169(14) 0.0005(11) -0.0005(12) 0.0014(12)
C6 0.0185(14) 0.0147(13) 0.0207(15) 0.0008(11) -0.0019(12) 0.0020(12)
C7 0.0185(14) 0.0205(14) 0.0137(13) -0.0003(11) -0.0004(11) 0.0030(12)
C8 0.0201(14) 0.0192(14) 0.0124(13) -0.0002(11) -0.0013(11) -0.0024(12)
C9 0.0214(15) 0.0175(14) 0.0232(15) 0.0019(12) -0.0025(13) -0.0042(12)
C10 0.0198(14) 0.0234(15) 0.0173(14) 0.0010(12) -0.0018(12) -0.0017(13)
C11 0.0208(15) 0.0199(14) 0.0214(15) -0.0011(12) -0.0002(12) 0.0048(12)
C12 0.0214(15) 0.0308(16) 0.0206(15) -0.0043(12) 0.0065(12) 0.0035(13)
C13 0.0278(16) 0.0237(15) 0.0169(14) -0.0022(12) 0.0035(13) 0.0007(14)
C14 0.0261(16) 0.0191(14) 0.0143(14) -0.0032(11) 0.0008(12) 0.0030(13)
C15 0.0235(15) 0.0270(15) 0.0160(14) -0.0025(12) 0.0053(12) 0.0033(13)
C16 0.0265(16) 0.0179(14) 0.0198(15) 0.0011(12) -0.0018(13) -0.0004(13)
C17 0.0208(15) 0.0193(14) 0.0173(14) 0.0001(11) -0.0012(12) 0.0000(12)
C18 0.0184(14) 0.0182(14) 0.0156(13) 0.0004(11) -0.0021(12) -0.0001(12)
C19 0.0239(15) 0.0183(14) 0.0174(14) -0.0026(11) 0.0007(12) 0.0028(13)
C20 0.0241(16) 0.0197(14) 0.0168(15) 0.0014(11) -0.0030(12) -0.0010(13)
C21 0.0194(14) 0.0190(14) 0.0131(13) 0.0008(11) 0.0010(11) -0.0027(12)
C22 0.0330(17) 0.0327(17) 0.0193(15) -0.0007(13) 0.0049(14) 0.0028(15)
C23 0.0176(14) 0.0465(19) 0.0310(17) 0.0083(15) -0.0032(14) -0.0024(15)
O5A 0.0564(15) 0.0426(14) 0.0256(12) -0.0076(10) -0.0144(11) 0.0037(12)
O6A 0.0322(12) 0.0277(11) 0.0248(11) -0.0011(9) -0.0038(10) -0.0006(10)
O7A 0.0316(12) 0.0360(12) 0.0202(11) -0.0025(9) 0.0010(9) -0.0053(10)
O8A 0.0430(13) 0.0509(14) 0.0161(11) 0.0009(10) 0.0016(10) -0.0167(12)
O9A 0.0468(13) 0.0396(13) 0.0271(12) 0.0057(10) -0.0059(11) -0.0226(12)
O10A 0.0563(15) 0.0680(17) 0.0196(11) 0.0006(11) -0.0075(11) -0.0285(14)
O11A 0.0435(13) 0.0420(13) 0.0198(10) 0.0005(10) 0.0061(10) -0.0078(12)
N3A 0.0277(13) 0.0279(13) 0.0201(13) 0.0010(11) -0.0015(11) -0.0071(12)
N4A 0.0305(14) 0.0328(15) 0.0230(14) 0.0044(11) -0.0047(12) -0.0065(13)
N5A 0.0395(15) 0.0277(14) 0.0204(13) 0.0008(11) -0.0020(13) -0.0055(13)
C24A 0.0309(17) 0.0278(17) 0.0211(15) 0.0027(13) -0.0005(14) -0.0106(15)
C25A 0.0300(16) 0.0233(15) 0.0260(15) -0.0022(12) -0.0017(13) -0.0048(14)
C26A 0.0326(17) 0.0278(17) 0.0384(18) 0.0077(14) -0.0079(15) -0.0065(15)
C27A 0.0253(16) 0.0238(15) 0.0242(16) -0.0022(13) 0.0019(13) 0.0034(13)
C28A 0.0194(15) 0.0219(15) 0.0211(15) -0.0007(12) 0.0010(12) 0.0017(12)
C29A 0.0228(15) 0.0252(15) 0.0155(14) -0.0015(12) -0.0017(12) 0.0015(13)
C30A 0.0220(15) 0.0255(16) 0.0217(15) 0.0064(12) 0.0008(12) -0.0029(13)
C31A 0.0262(15) 0.0232(16) 0.0231(15) 0.0008(12) -0.0029(13) -0.0012(13)
C32A 0.0275(16) 0.0210(15) 0.0168(14) -0.0006(12) -0.0004(12) 0.0008(13)
C33A 0.0244(15) 0.0211(15) 0.0224(15) 0.0023(12) 0.0028(13) 0.0016(13)
O5 0.0289(11) 0.0381(12) 0.0227(10) 0.0130(9) 0.0030(9) 0.0005(10)
O6 0.0266(12) 0.0384(13) 0.0213(11) 0.0053(9) 0.0018(9) 0.0085(10)
O7 0.0497(14) 0.0298(11) 0.0167(11) -0.0037(9) 0.0015(10) -0.0125(11)
O8 0.103(2) 0.0778(19) 0.0251(13) -0.0130(13) 0.0068(14) -0.0612(18)
O9 0.095(2) 0.0686(18) 0.0264(12) -0.0073(12) 0.0182(14) -0.0540(17)
O10 0.0317(12) 0.0504(14) 0.0170(11) 0.0024(10) 0.0028(10) -0.0024(11)
O11 0.0387(12) 0.0316(12) 0.0259(11) -0.0017(9) -0.0065(10) -0.0035(11)
N3 0.0253(13) 0.0250(13) 0.0153(12) 0.0038(10) -0.0029(10) 0.0004(11)
N4 0.064(2) 0.0470(18) 0.0298(16) -0.0061(14) 0.0090(15) -0.0276(16)
N5 0.0261(14) 0.0299(14) 0.0198(13) 0.0001(11) -0.0006(12) 0.0043(12)
C24 0.0248(16) 0.0242(15) 0.0195(15) -0.0014(12) -0.0045(14) -0.0053(14)
C25 0.0261(16) 0.0264(16) 0.0192(15) 0.0046(12) 0.0013(13) -0.0031(13)
C26 0.0264(17) 0.049(2) 0.0333(18) 0.0112(15) -0.0044(15) -0.0054(16)
C27 0.0266(16) 0.0207(15) 0.0219(16) 0.0005(12) 0.0032(13) 0.0036(13)
C28 0.0231(15) 0.0184(14) 0.0217(15) 0.0005(12) 0.0012(13) 0.0043(13)
C29 0.0344(18) 0.0251(16) 0.0188(15) -0.0030(13) -0.0017(13) -0.0024(14)
C30 0.0347(18) 0.0248(16) 0.0261(17) -0.0021(13) 0.0046(14) -0.0073(14)
C31 0.0314(17) 0.0242(16) 0.0225(16) 0.0039(12) 0.0061(14) -0.0018(14)
C32 0.0244(16) 0.0242(15) 0.0187(15) 0.0012(12) -0.0006(13) 0.0057(13)
C33 0.0226(15) 0.0213(15) 0.0193(14) 0.0012(12) 0.0012(12) 0.0025(13)
O1W 0.0326(12) 0.0371(13) 0.0395(13) -0.0021(10) 0.0011(11) -0.0092(11)
O2W 0.129(3) 0.069(2) 0.0399(15) -0.0032(14) 0.0097(17) 0.015(2)
O3W 0.0480(14) 0.0495(15) 0.0524(15) 0.0140(12) 0.0211(12) 0.0046(13)
O4W 0.088(3) 0.059(3) 0.059(3) 0.013(2) 0.000(2) -0.005(2)
O5W 0.098(5) 0.048(2) 0.054(2) -0.0048(17) 0.027(4) -0.007(4)
O41W 0.092(9) 0.048(8) 0.065(9) 0.008(7) 0.010(7) 0.004(7)
O42W 0.078(9) 0.072(9) 0.076(9) -0.014(7) -0.010(7) 0.019(7)
O51W 0.076(9) 0.054(6) 0.029(6) 0.001(5) 0.017(7) 0.002(8)
O6W 0.0422(13) 0.0380(13) 0.0384(13) -0.0022(10) 0.0027(11) -0.0037(11)
O7W 0.0616(15) 0.0298(12) 0.0453(14) -0.0024(10) 0.0075(13) -0.0004(12)

loop_
_atom_type_symbol
_atom_type_description
_atom_type_scat_dispersion_real
_atom_type_scat_dispersion_imag
_atom_type_scat_source
C C 0.0033 0.0000 'International Tables Vol C Tables 4.2.6.8 and 6.1.1.4'
H H 0.0000 0.0000 'International Tables Vol C Tables 4.2.6.8 and 6.1.1.4'
N N 0.0061 0.0000 'International Tables Vol C Tables 4.2.6.8 and 6.1.1.4'
O O 0.0106 0.0000 'International Tables Vol C Tables 4.2.6.8 and 6.1.1.4'

loop_
_geom_angle_atom_site_label_1
_geom_angle_atom_site_label_2
_geom_angle_atom_site_label_3
_geom_angle
C11A O1A C12A 114.4(2)
C2A O2A C22A 116.5(2)
C3A O3A C23A 116.2(2)
C9A N1A C6A 125.7(2)
C9A N1A C8A 119.8(2)
C6A N1A C8A 109.5(2)
C15A N2A C16A 112.8(2)
C15A N2A C21A 113.5(2)
C16A N2A C21A 108.1(2)
C2A C1A C6A 117.9(3)
O2A C2A C1A 124.0(3)
O2A C2A C3A 115.2(2)
C1A C2A C3A 120.8(2)
O3A C3A C4A 124.7(3)
O3A C3A C2A 115.5(2)
C4A C3A C2A 119.8(3)
C3A C4A C5A 118.9(3)
C6A C5A C4A 120.3(2)
C6A C5A C7A 110.3(2)
C4A C5A C7A 129.1(2)
C5A C6A C1A 121.7(3)
C5A C6A N1A 109.8(2)
C1A C6A N1A 128.5(2)
C5A C7A C21A 116.2(2)
C5A C7A C17A 110.8(2)
C21A C7A C17A 101.9(2)
C5A C7A C8A 102.5(2)
C21A C7A C8A 114.4(2)
C17A C7A C8A 111.3(2)
N1A C8A C18A 106.3(2)
N1A C8A C7A 104.5(2)
C18A C8A C7A 117.0(2)
O4A C9A N1A 121.9(3)
O4A C9A C10A 121.4(3)
N1A C9A C10A 116.8(3)
C9A C10A C11A 118.2(3)
O1A C11A C18A 114.4(3)
O1A C11A C10A 105.0(3)
C18A C11A C10A 110.7(3)
O1A C12A C13A 110.9(3)
C14A C13A C12A 123.2(3)
C13A C14A C15A 122.0(3)
C13A C14A C19A 122.3(3)
C15A C14A C19A 115.7(3)
C14A C15A N2A 110.3(2)
N2A C16A C17A 104.4(2)
C16A C17A C7A 104.0(2)
C11A C18A C8A 107.3(2)
C11A C18A C19A 118.1(3)
C8A C18A C19A 111.7(2)
C20A C19A C14A 108.9(3)
C20A C19A C18A 106.7(2)
C14A C19A C18A 114.6(2)
C21A C20A C19A 108.4(2)
C20A C21A N2A 110.4(2)
C20A C21A C7A 115.5(2)
N2A C21A C7A 104.7(2)
C11 O1 C12 114.0(2)
C2 O2 C22 117.4(2)
C3 O3 C23 116.0(2)
C9 N1 C6 125.2(2)
C9 N1 C8 119.9(2)
C6 N1 C8 109.3(2)
C15 N2 C16 112.8(2)
C15 N2 C21 113.2(2)
C16 N2 C21 107.35(19)
C2 C1 C6 117.5(2)
O2 C2 C1 124.0(2)
O2 C2 C3 115.0(2)
C1 C2 C3 120.9(2)
O3 C3 C4 124.3(2)
O3 C3 C2 115.2(2)
C4 C3 C2 120.4(2)
C3 C4 C5 118.8(3)
C6 C5 C4 120.2(2)
C6 C5 C7 111.0(2)
C4 C5 C7 128.6(2)
C5 C6 C1 121.9(2)
C5 C6 N1 110.1(2)
C1 C6 N1 127.9(2)
C5 C7 C17 112.2(2)
C5 C7 C21 115.1(2)
C17 C7 C21 101.8(2)
C5 C7 C8 102.3(2)
C17 C7 C8 112.1(2)
C21 C7 C8 113.8(2)
N1 C8 C18 105.6(2)
N1 C8 C7 104.5(2)
C18 C8 C7 116.5(2)
O4 C9 N1 122.5(2)
O4 C9 C10 121.0(2)
N1 C9 C10 116.5(2)
C9 C10 C11 117.4(2)
O1 C11 C18 114.1(2)
O1 C11 C10 105.4(2)
C18 C11 C10 110.3(2)
O1 C12 C13 111.4(2)
C14 C13 C12 122.8(3)
C13 C14 C15 121.9(3)
C13 C14 C19 122.9(3)
C15 C14 C19 115.1(2)
N2 C15 C14 110.0(2)
N2 C16 C17 104.7(2)
C16 C17 C7 103.3(2)
C11 C18 C8 106.8(2)
C11 C18 C19 118.0(2)
C8 C18 C19 112.9(2)
C14 C19 C20 109.7(2)
C14 C19 C18 114.8(2)
C20 C19 C18 105.7(2)
C21 C20 C19 108.3(2)
C20 C21 N2 110.3(2)
C20 C21 C7 116.4(2)
N2 C21 C7 104.6(2)
C27A N3A C25A 118.5(2)
O9A N4A O8A 124.5(2)
O9A N4A C30A 118.1(2)
O8A N4A C30A 117.4(2)
O10A N5A O11A 123.3(2)
O10A N5A C32A 118.1(2)
O11A N5A C32A 118.6(2)
O6A C24A O5A 125.3(3)
O6A C24A C25A 119.3(2)
O5A C24A C25A 115.3(3)
N3A C25A C24A 112.4(2)
N3A C25A C26A 109.7(2)
C24A C25A C26A 109.8(2)
O7A C27A N3A 122.4(3)
O7A C27A C28A 118.8(3)
N3A C27A C28A 118.7(2)
C29A C28A C33A 119.5(3)
C29A C28A C27A 115.8(2)
C33A C28A C27A 124.6(3)
C30A C29A C28A 119.8(2)
C29A C30A C31A 122.7(3)
C29A C30A N4A 119.2(2)
C31A C30A N4A 118.1(2)
C32A C31A C30A 115.8(3)
C31A C32A C33A 124.2(3)
C31A C32A N5A 117.0(3)
C33A C32A N5A 118.8(2)
C32A C33A C28A 117.9(3)
C27 N3 C25 120.4(2)
O8 N4 O9 123.6(3)
O8 N4 C30 118.3(3)
O9 N4 C30 118.0(3)
O11 N5 O10 124.7(2)
O11 N5 C32 117.9(2)
O10 N5 C32 117.4(2)
O6 C24 O5 123.6(3)
O6 C24 C25 121.2(2)
O5 C24 C25 115.2(2)
N3 C25 C26 110.4(2)
N3 C25 C24 111.2(2)
C26 C25 C24 111.9(2)
O7 C27 N3 123.8(3)
O7 C27 C28 119.5(3)
N3 C27 C28 116.7(2)
C33 C28 C29 119.2(2)
C33 C28 C27 124.2(2)
C29 C28 C27 116.6(2)
C30 C29 C28 118.9(3)
C31 C30 C29 123.4(3)
C31 C30 N4 118.6(3)
C29 C30 N4 118.0(3)
C32 C31 C30 116.0(3)
C31 C32 C33 123.9(3)
C31 C32 N5 118.3(2)
C33 C32 N5 117.8(3)
C32 C33 C28 118.6(3)

loop_
_geom_bond_atom_site_label_1
_geom_bond_atom_site_label_2
_geom_bond_distance
O1A C11A 1.428(3)
O1A C12A 1.434(4)
O2A C2A 1.367(3)
O2A C22A 1.437(3)
O3A C3A 1.373(3)
O3A C23A 1.429(3)
O4A C9A 1.234(3)
N1A C9A 1.365(4)
N1A C6A 1.417(4)
N1A C8A 1.484(3)
N2A C15A 1.502(4)
N2A C16A 1.510(4)
N2A C21A 1.533(3)
C1A C2A 1.378(4)
C1A C6A 1.388(4)
C2A C3A 1.413(4)
C3A C4A 1.381(4)
C4A C5A 1.391(4)
C5A C6A 1.373(4)
C5A C7A 1.507(4)
C7A C21A 1.538(4)
C7A C17A 1.541(4)
C7A C8A 1.543(4)
C8A C18A 1.530(4)
C9A C10A 1.503(4)
C10A C11A 1.538(4)
C11A C18A 1.515(4)
C12A C13A 1.505(5)
C13A C14A 1.322(5)
C14A C15A 1.486(5)
C14A C19A 1.530(4)
C16A C17A 1.520(4)
C18A C19A 1.531(4)
C19A C20A 1.529(4)
C20A C21A 1.515(4)
O1 C11 1.428(3)
O1 C12 1.447(3)
O2 C2 1.368(3)
O2 C22 1.434(3)
O3 C3 1.373(3)
O3 C23 1.425(3)
O4 C9 1.236(3)
N1 C9 1.349(3)
N1 C6 1.417(3)
N1 C8 1.489(3)
N2 C15 1.498(3)
N2 C16 1.506(3)
N2 C21 1.540(3)
C1 C2 1.378(4)
C1 C6 1.397(3)
C2 C3 1.405(3)
C3 C4 1.380(4)
C4 C5 1.388(4)
C5 C6 1.376(3)
C5 C7 1.507(4)
C7 C17 1.538(4)
C7 C21 1.542(4)
C7 C8 1.558(3)
C8 C18 1.531(4)
C9 C10 1.511(4)
C10 C11 1.548(4)
C11 C18 1.525(4)
C12 C13 1.494(4)
C13 C14 1.320(4)
C14 C15 1.500(4)
C14 C19 1.511(4)
C16 C17 1.512(3)
C18 C19 1.533(3)
C19 C20 1.532(4)
C20 C21 1.508(4)
O5A C24A 1.259(3)
O6A C24A 1.254(3)
O7A C27A 1.238(3)
O8A N4A 1.227(3)
O9A N4A 1.221(3)
O10A N5A 1.225(3)
O11A N5A 1.225(3)
N3A C27A 1.333(3)
N3A C25A 1.459(3)
N4A C30A 1.473(3)
N5A C32A 1.466(3)
C24A C25A 1.527(4)
C25A C26A 1.531(4)
C27A C28A 1.508(4)
C28A C29A 1.381(4)
C28A C33A 1.398(4)
C29A C30A 1.371(4)
C30A C31A 1.388(4)
C31A C32A 1.370(4)
C32A C33A 1.381(4)
O5 C24 1.271(3)
O6 C24 1.237(3)
O7 C27 1.229(3)
O8 N4 1.218(3)
O9 N4 1.221(3)
O10 N5 1.229(3)
O11 N5 1.228(3)
N3 C27 1.334(3)
N3 C25 1.455(3)
N4 C30 1.478(4)
N5 C32 1.471(3)
C24 C25 1.537(4)
C25 C26 1.525(4)
C27 C28 1.504(4)
C28 C33 1.394(4)
C28 C29 1.396(4)
C29 C30 1.380(4)
C30 C31 1.376(4)
C31 C32 1.367(4)
C32 C33 1.383(4)
